data_4344430
loop_
_publ_author_name
'Liao, Jia-Ling'
'Chi, Yun'
'Sie, Zong-Ting'
'Ku, Chia-Hao'
'Chang, Chih-Hao'
'Fox, Mark A.'
'Low, Paul J.'
'Tseng, Meu-Rurng'
'Lee, Gene-Hsiang'

_publ_section_title
;
 Ir(III)-Based Phosphors with Bipyrazolate Ancillaries; Rational Design,
 Photophysics, and Applications in Organic Light-Emitting Diodes.
;
_journal_issue 22
_journal_name_full 'Inorganic chemistry'
_journal_page_first 10811
_journal_page_last 10821
_journal_paper_doi 10.1021/acs.inorgchem.5b01835
_journal_volume 54
_journal_year 2015
_chemical_formula_sum 'C31 H34 Cl8 Ir N3'
_chemical_formula_weight 924.41
_chemical_name_systematic
; 
 ? 
;
_space_group_IT_number 15
_symmetry_cell_setting monoclinic
_symmetry_space_group_name_Hall '-C 2yc'
_symmetry_space_group_name_H-M 'C 1 2/c 1'
_atom_sites_solution_hydrogens geom
_atom_sites_solution_primary direct
_atom_sites_solution_secondary difmap
_audit_creation_method SHELXL-97
_cell_angle_alpha 90.00
_cell_angle_beta 103.0378(10)
_cell_angle_gamma 90.00
_cell_formula_units_Z 8
_cell_length_a 22.8121(10)
_cell_length_b 11.8525(5)
_cell_length_c 27.9109(12)
_cell_measurement_reflns_used 4486
_cell_measurement_temperature 200(2)
_cell_measurement_theta_max 21.39
_cell_measurement_theta_min 2.33
_cell_volume 7352.0(5)
_computing_cell_refinement 'Bruker SAINT'
_computing_data_collection 'Bruker SMART'
_computing_data_reduction 'Bruker SAINT'
_computing_molecular_graphics 'Bruker SHELXTL'
_computing_publication_material 'Bruker SHELXTL'
_computing_structure_refinement 'SHELXL-97 (Sheldrick, 2008)'
_computing_structure_solution 'SHELXS-97 (Sheldrick, 2008)'
_diffrn_ambient_temperature 200(2)
_diffrn_measured_fraction_theta_full 1.000
_diffrn_measured_fraction_theta_max 1.000
_diffrn_measurement_device_type 'BRUKER SMART APEXCCD area detector'
_diffrn_measurement_method 'omega scans'
_diffrn_radiation_monochromator graphite
_diffrn_radiation_source 'fine-focus sealed tube'
_diffrn_radiation_type MoK\a
_diffrn_radiation_wavelength 0.71073
_diffrn_reflns_av_R_equivalents 0.0568
_diffrn_reflns_av_sigmaI/netI 0.0546
_diffrn_reflns_limit_h_max 29
_diffrn_reflns_limit_h_min -29
_diffrn_reflns_limit_k_max 15
_diffrn_reflns_limit_k_min -15
_diffrn_reflns_limit_l_max 36
_diffrn_reflns_limit_l_min -36
_diffrn_reflns_number 27863
_diffrn_reflns_theta_full 27.50
_diffrn_reflns_theta_max 27.50
_diffrn_reflns_theta_min 1.50
_exptl_absorpt_coefficient_mu 4.239
_exptl_absorpt_correction_T_max 0.5688
_exptl_absorpt_correction_T_min 0.4171
_exptl_absorpt_correction_type multi-scan
_exptl_absorpt_process_details 'SADABS (Bruker, 2001)'
_exptl_crystal_colour orange-yellow
_exptl_crystal_density_diffrn 1.670
_exptl_crystal_density_meas ?
_exptl_crystal_density_method 'not measured'
_exptl_crystal_description block
_exptl_crystal_F_000 3632
_exptl_crystal_size_max 0.25
_exptl_crystal_size_mid 0.20
_exptl_crystal_size_min 0.15
_refine_diff_density_max 1.368
_refine_diff_density_min -1.399
_refine_diff_density_rms 0.144
_refine_ls_extinction_method none
_refine_ls_goodness_of_fit_ref 1.060
_refine_ls_hydrogen_treatment constr
_refine_ls_matrix_type full
_refine_ls_number_parameters 400
_refine_ls_number_reflns 8453
_refine_ls_number_restraints 45
_refine_ls_restrained_S_all 1.069
_refine_ls_R_factor_all 0.0704
_refine_ls_R_factor_gt 0.0524
_refine_ls_shift/su_max 0.002
_refine_ls_shift/su_mean 0.000
_refine_ls_structure_factor_coef Fsqd
_refine_ls_weighting_details 'calc w=1/[\s^2^(Fo^2^)+(0.0528P)^2^+45.3255P] where P=(Fo^2^+2Fc^2^)/3'
_refine_ls_weighting_scheme calc
_refine_ls_wR_factor_gt 0.1169
_refine_ls_wR_factor_ref 0.1248
_reflns_number_gt 6699
_reflns_number_total 8453
_reflns_threshold_expression >2sigma(I)
_cod_data_source_file ic5b01835_si_002.cif
_cod_data_source_block 1
_cod_depositor_comments
;
The following automatic conversions were performed:

'_symmetry_cell_setting' value 'Monoclinic' changed to 'monoclinic'
according to
/usr/data/users/saulius/crontab/automatic-downloads/rss-feeds/ACS/lib/dictionaries/cif_core.dic
dictionary named 'cif_core.dic' version 2.4.2 from 2011-04-26.

'_exptl_crystal_density_meas' value 'not_measured' was changed to '?'
- the value is perceived as not measured.

Automatic conversion script
Id: cif_fix_values 3271 2015-04-21 07:52:19Z andrius 

 Adding full bibliography for 4344430--4344432.cif.
;
_cod_original_sg_symbol_H-M C2/c
_cod_database_code 4344430

loop_
_symmetry_equiv_pos_as_xyz
'x, y, z'
'-x, y, -z+1/2'
'x+1/2, y+1/2, z'
'-x+1/2, y+1/2, -z+1/2'
'-x, -y, -z'
'x, -y, z-1/2'
'-x+1/2, -y+1/2, -z'
'x+1/2, -y+1/2, z-1/2'

loop_
_atom_site_label
_atom_site_type_symbol
_atom_site_fract_x
_atom_site_fract_y
_atom_site_fract_z
_atom_site_U_iso_or_equiv
_atom_site_adp_type
_atom_site_occupancy
_atom_site_symmetry_multiplicity
_atom_site_calc_flag
_atom_site_refinement_flags
_atom_site_disorder_assembly
_atom_site_disorder_group
Ir Ir 0.620620(10) 0.45724(2) 0.133853(8) 0.03128(9) Uani 1 1 d . . .
Cl1 Cl 0.53171(8) 0.55893(16) 0.13330(6) 0.0475(4) Uani 1 1 d . . .
Cl2 Cl 0.68126(8) 0.60732(16) 0.18457(7) 0.0465(4) Uani 1 1 d . . .
N1 N 0.6200(2) 0.5280(5) 0.0667(2) 0.0360(13) Uani 1 1 d . . .
N2 N 0.6221(2) 0.3723(5) 0.19714(18) 0.0341(12) Uani 1 1 d . . .
N3 N 0.6974(2) 0.3692(5) 0.14084(17) 0.0304(11) Uani 1 1 d . . .
C1 C 0.5744(3) 0.3389(6) 0.0900(2) 0.0358(15) Uani 1 1 d . . .
C2 C 0.5548(3) 0.2349(7) 0.1031(3) 0.0469(18) Uani 1 1 d . . .
H2 H 0.5630 0.2146 0.1369 0.056 Uiso 1 1 calc R . .
C3 C 0.5240(4) 0.1602(7) 0.0687(3) 0.057(2) Uani 1 1 d . . .
H3 H 0.5106 0.0903 0.0790 0.068 Uiso 1 1 calc R . .
C4 C 0.5125(4) 0.1868(8) 0.0193(3) 0.060(2) Uani 1 1 d . . .
H4 H 0.4914 0.1350 -0.0044 0.072 Uiso 1 1 calc R . .
C5 C 0.5318(3) 0.2892(8) 0.0041(3) 0.053(2) Uani 1 1 d . . .
H5 H 0.5237 0.3085 -0.0298 0.063 Uiso 1 1 calc R . .
C6 C 0.5634(3) 0.3636(6) 0.0398(2) 0.0390(15) Uani 1 1 d . . .
C7 C 0.5871(3) 0.4707(6) 0.0268(2) 0.0390(16) Uani 1 1 d . . .
C8 C 0.5814(4) 0.5157(8) -0.0200(3) 0.056(2) Uani 1 1 d . . .
H8 H 0.5585 0.4770 -0.0478 0.067 Uiso 1 1 calc R . .
C9 C 0.6086(4) 0.6150(9) -0.0261(3) 0.067(3) Uani 1 1 d . . .
H9 H 0.6046 0.6459 -0.0580 0.081 Uiso 1 1 calc R . .
C10 C 0.6420(4) 0.6712(7) 0.0147(3) 0.061(2) Uani 1 1 d . . .
H10 H 0.6620 0.7399 0.0109 0.073 Uiso 1 1 calc R . .
C11 C 0.6458(3) 0.6259(7) 0.0601(3) 0.0481(18) Uani 1 1 d . . .
H11 H 0.6676 0.6656 0.0881 0.058 Uiso 1 1 calc R . .
C12 C 0.5795(3) 0.3796(7) 0.2231(2) 0.0409(16) Uani 1 1 d . . .
H12 H 0.5463 0.4289 0.2121 0.049 Uiso 1 1 calc R . .
C13 C 0.5827(3) 0.3179(6) 0.2649(2) 0.0402(16) Uani 1 1 d . . .
H13 H 0.5509 0.3230 0.2817 0.048 Uiso 1 1 calc R . .
C14 C 0.6316(3) 0.2478(6) 0.2835(2) 0.0364(15) Uani 1 1 d . . .
C15 C 0.6759(3) 0.2444(6) 0.2568(2) 0.0359(15) Uani 1 1 d . . .
H15 H 0.7105 0.1986 0.2680 0.043 Uiso 1 1 calc R . .
C16 C 0.6707(3) 0.3063(5) 0.2143(2) 0.0322(13) Uani 1 1 d . . .
C17 C 0.7135(3) 0.3036(6) 0.1817(2) 0.0336(14) Uani 1 1 d . . .
C18 C 0.7671(3) 0.2432(6) 0.1908(2) 0.0378(15) Uani 1 1 d . . .
H18 H 0.7786 0.2000 0.2201 0.045 Uiso 1 1 calc R . .
C19 C 0.8040(3) 0.2452(6) 0.1576(3) 0.0403(16) Uani 1 1 d . A .
C20 C 0.7855(3) 0.3124(6) 0.1165(2) 0.0390(15) Uani 1 1 d . . .
H20 H 0.8101 0.3179 0.0933 0.047 Uiso 1 1 calc RD . .
C21 C 0.7326(3) 0.3710(6) 0.1085(2) 0.0364(14) Uani 1 1 d . . .
H21 H 0.7205 0.4141 0.0792 0.044 Uiso 1 1 calc R . .
C22 C 0.6371(3) 0.1806(6) 0.3306(3) 0.0459(17) Uani 1 1 d . . .
C23 C 0.5800(4) 0.1897(9) 0.3511(3) 0.068(3) Uani 1 1 d . . .
H23A H 0.5737 0.2685 0.3592 0.103 Uiso 1 1 calc R . .
H23B H 0.5847 0.1433 0.3808 0.103 Uiso 1 1 calc R . .
H23C H 0.5452 0.1630 0.3263 0.103 Uiso 1 1 calc R . .
C24 C 0.6901(4) 0.2271(9) 0.3694(3) 0.066(2) Uani 1 1 d . . .
H24A H 0.7269 0.2224 0.3570 0.100 Uiso 1 1 calc R . .
H24B H 0.6950 0.1826 0.3996 0.100 Uiso 1 1 calc R . .
H24C H 0.6822 0.3061 0.3763 0.100 Uiso 1 1 calc R . .
C25 C 0.6479(5) 0.0555(7) 0.3208(4) 0.074(3) Uani 1 1 d . . .
H25A H 0.6142 0.0267 0.2955 0.111 Uiso 1 1 calc R . .
H25B H 0.6511 0.0123 0.3512 0.111 Uiso 1 1 calc R . .
H25C H 0.6853 0.0479 0.3094 0.111 Uiso 1 1 calc R . .
C26 C 0.8624(3) 0.1769(7) 0.1654(3) 0.057(2) Uani 1 1 d D . .
C27 C 0.9045(18) 0.226(3) 0.2113(10) 0.071(4) Uani 0.332(16) 1 d PDU A 1
H27A H 0.8901 0.2041 0.2405 0.106 Uiso 0.332(16) 1 calc PR A 1
H27B H 0.9050 0.3083 0.2088 0.106 Uiso 0.332(16) 1 calc PR A 1
H27C H 0.9452 0.1964 0.2140 0.106 Uiso 0.332(16) 1 calc PR A 1
C28 C 0.842(3) 0.058(2) 0.1769(19) 0.109(6) Uani 0.332(16) 1 d PDU A 1
H28A H 0.8173 0.0635 0.2017 0.164 Uiso 0.332(16) 1 calc PR A 1
H28B H 0.8768 0.0103 0.1895 0.164 Uiso 0.332(16) 1 calc PR A 1
H28C H 0.8173 0.0243 0.1468 0.164 Uiso 0.332(16) 1 calc PR A 1
C29 C 0.8801(14) 0.127(2) 0.1198(6) 0.085(4) Uani 0.332(16) 1 d PDU A 1
H29A H 0.8565 0.0591 0.1094 0.128 Uiso 0.332(16) 1 calc PR A 1
H29B H 0.9230 0.1087 0.1278 0.128 Uiso 0.332(16) 1 calc PR A 1
H29C H 0.8720 0.1831 0.0932 0.128 Uiso 0.332(16) 1 calc PRD A 1
C27' C 0.9002(9) 0.1871(16) 0.2175(5) 0.071(4) Uani 0.668(16) 1 d PD A 2
H27D H 0.8781 0.1548 0.2405 0.106 Uiso 0.668(16) 1 calc PR A 2
H27E H 0.9086 0.2669 0.2254 0.106 Uiso 0.668(16) 1 calc PR A 2
H27F H 0.9381 0.1463 0.2201 0.106 Uiso 0.668(16) 1 calc PR A 2
C28' C 0.8466(12) 0.0520(11) 0.1584(9) 0.109(6) Uani 0.668(16) 1 d PD A 2
H28D H 0.8219 0.0295 0.1813 0.164 Uiso 0.668(16) 1 calc PR A 2
H28E H 0.8837 0.0072 0.1647 0.164 Uiso 0.668(16) 1 calc PR A 2
H28F H 0.8241 0.0390 0.1245 0.164 Uiso 0.668(16) 1 calc PR A 2
C29' C 0.8989(6) 0.2173(16) 0.1282(5) 0.085(4) Uani 0.668(16) 1 d PD A 2
H29D H 0.9052 0.2989 0.1315 0.128 Uiso 0.668(16) 1 calc PR A 2
H29E H 0.8767 0.1996 0.0947 0.128 Uiso 0.668(16) 1 calc PR A 2
H29F H 0.9379 0.1788 0.1349 0.128 Uiso 0.668(16) 1 calc PR A 2
C30 C 0.6023(6) 0.8654(10) 0.1644(4) 0.096(4) Uani 1 1 d . . .
H30A H 0.6057 0.7846 0.1749 0.115 Uiso 1 1 calc R . .
Cl3 Cl 0.5877(3) 0.8686(3) 0.10125(12) 0.1525(19) Uani 1 1 d . . .
Cl4 Cl 0.5444(2) 0.9248(4) 0.18579(17) 0.1567(18) Uani 1 1 d . . .
Cl5 Cl 0.6685(3) 0.9321(4) 0.1921(2) 0.1564(18) Uani 1 1 d . . .
C31 C 0.6724(5) 0.0458(11) 0.0201(6) 0.123(5) Uani 1 1 d D . .
H31A H 0.6599 0.0299 0.0516 0.148 Uiso 0.678(8) 1 calc PR B 1
H31B H 0.6428 0.0571 0.0412 0.148 Uiso 0.322(8) 1 d PR B 2
Cl6 Cl 0.62054(15) -0.0005(3) -0.02786(14) 0.1126(11) Uani 1 1 d . B .
Cl7 Cl 0.6844(2) 0.1869(4) 0.0143(2) 0.192(3) Uani 1 1 d . B .
Cl8 Cl 0.7394(4) -0.0226(7) 0.0192(4) 0.176(3) Uiso 0.678(8) 1 d PD B 1
Cl8' Cl 0.7203(8) -0.0317(14) 0.0629(6) 0.176(3) Uiso 0.322(8) 1 d PD B 2

loop_
_atom_site_aniso_label
_atom_site_aniso_U_11
_atom_site_aniso_U_22
_atom_site_aniso_U_33
_atom_site_aniso_U_23
_atom_site_aniso_U_13
_atom_site_aniso_U_12
Ir 0.02397(13) 0.04076(15) 0.02694(13) 0.00051(11) 0.00122(9) 0.00541(11)
Cl1 0.0342(9) 0.0658(12) 0.0396(9) 0.0009(8) 0.0021(7) 0.0201(8)
Cl2 0.0414(9) 0.0494(10) 0.0440(9) -0.0083(8) -0.0006(7) -0.0024(8)
N1 0.032(3) 0.045(3) 0.031(3) 0.005(2) 0.006(2) 0.011(2)
N2 0.027(3) 0.046(3) 0.027(3) -0.002(2) 0.001(2) 0.004(2)
N3 0.024(2) 0.040(3) 0.027(2) -0.002(2) 0.004(2) 0.002(2)
C1 0.023(3) 0.044(4) 0.040(4) -0.007(3) 0.006(3) 0.009(3)
C2 0.039(4) 0.056(5) 0.044(4) 0.000(4) 0.007(3) -0.001(3)
C3 0.045(5) 0.052(5) 0.071(6) -0.015(4) 0.008(4) -0.010(4)
C4 0.041(4) 0.072(6) 0.063(5) -0.023(5) 0.004(4) -0.004(4)
C5 0.035(4) 0.081(6) 0.039(4) -0.012(4) 0.001(3) 0.011(4)
C6 0.029(3) 0.053(4) 0.031(3) -0.007(3) -0.002(3) 0.011(3)
C7 0.031(3) 0.051(4) 0.031(3) -0.001(3) 0.000(3) 0.013(3)
C8 0.054(5) 0.076(6) 0.035(4) 0.007(4) 0.006(4) 0.019(4)
C9 0.076(6) 0.086(7) 0.044(5) 0.023(5) 0.021(4) 0.023(5)
C10 0.076(6) 0.050(5) 0.060(5) 0.016(4) 0.024(5) 0.004(4)
C11 0.051(4) 0.051(4) 0.041(4) 0.010(3) 0.007(3) 0.005(4)
C12 0.026(3) 0.058(5) 0.038(4) 0.000(3) 0.006(3) 0.006(3)
C13 0.025(3) 0.061(5) 0.034(3) 0.003(3) 0.007(3) 0.004(3)
C14 0.035(4) 0.047(4) 0.026(3) -0.001(3) 0.006(3) -0.004(3)
C15 0.030(3) 0.046(4) 0.030(3) 0.004(3) 0.003(3) 0.009(3)
C16 0.027(3) 0.038(3) 0.029(3) -0.005(3) 0.002(2) 0.003(3)
C17 0.027(3) 0.044(4) 0.029(3) -0.002(3) 0.004(3) 0.001(3)
C18 0.033(3) 0.044(4) 0.036(3) 0.002(3) 0.006(3) 0.010(3)
C19 0.034(4) 0.041(4) 0.046(4) -0.005(3) 0.008(3) 0.012(3)
C20 0.033(3) 0.051(4) 0.037(3) 0.001(3) 0.014(3) 0.004(3)
C21 0.034(3) 0.043(4) 0.033(3) 0.000(3) 0.008(3) -0.002(3)
C22 0.047(4) 0.049(4) 0.044(4) 0.011(3) 0.016(3) 0.004(3)
C23 0.064(6) 0.092(7) 0.060(5) 0.027(5) 0.035(5) 0.015(5)
C24 0.065(6) 0.093(7) 0.037(4) 0.007(4) 0.003(4) 0.008(5)
C25 0.094(8) 0.058(6) 0.074(6) 0.013(5) 0.031(6) 0.008(5)
C26 0.056(5) 0.070(6) 0.050(5) 0.010(4) 0.018(4) 0.035(4)
C27 0.054(5) 0.077(8) 0.077(6) 0.003(5) 0.007(5) 0.009(6)
C28 0.110(8) 0.099(7) 0.112(10) -0.022(6) 0.011(6) 0.030(6)
C29 0.073(6) 0.101(7) 0.088(6) 0.006(6) 0.030(5) 0.037(6)
C27' 0.054(5) 0.077(8) 0.077(6) 0.003(5) 0.007(5) 0.009(6)
C28' 0.110(8) 0.099(7) 0.112(10) -0.022(6) 0.011(6) 0.030(6)
C29' 0.073(6) 0.101(7) 0.088(6) 0.006(6) 0.030(5) 0.037(6)
C30 0.131(10) 0.076(7) 0.068(6) -0.002(6) -0.002(7) 0.038(7)
Cl3 0.282(6) 0.094(2) 0.0698(19) 0.0074(18) 0.017(3) 0.064(3)
Cl4 0.182(5) 0.153(4) 0.139(4) 0.004(3) 0.046(3) 0.074(3)
Cl5 0.171(4) 0.125(3) 0.163(4) -0.030(3) 0.015(3) 0.007(3)
C31 0.115(12) 0.144(14) 0.118(12) -0.014(10) 0.044(10) -0.039(10)
Cl6 0.091(2) 0.121(2) 0.119(3) -0.052(2) 0.009(2) -0.022(2)
Cl7 0.146(4) 0.163(4) 0.263(6) -0.141(4) 0.039(4) -0.043(3)

loop_
_atom_type_symbol
_atom_type_description
_atom_type_scat_dispersion_real
_atom_type_scat_dispersion_imag
_atom_type_scat_source
C C 0.0033 0.0016 'International Tables Vol C Tables 4.2.6.8 and 6.1.1.4'
H H 0.0000 0.0000 'International Tables Vol C Tables 4.2.6.8 and 6.1.1.4'
N N 0.0061 0.0033 'International Tables Vol C Tables 4.2.6.8 and 6.1.1.4'
Cl Cl 0.1484 0.1585 'International Tables Vol C Tables 4.2.6.8 and 6.1.1.4'
Ir Ir -1.4442 7.9887 'International Tables Vol C Tables 4.2.6.8 and 6.1.1.4'

loop_
_geom_angle_atom_site_label_1
_geom_angle_atom_site_label_2
_geom_angle_atom_site_label_3
_geom_angle
C1 Ir N3 91.3(2)
C1 Ir N2 95.0(2)
N3 Ir N2 79.3(2)
C1 Ir N1 80.4(3)
N3 Ir N1 97.3(2)
N2 Ir N1 174.4(2)
C1 Ir Cl1 91.19(17)
N3 Ir Cl1 174.90(14)
N2 Ir Cl1 95.99(15)
N1 Ir Cl1 87.47(15)
C1 Ir Cl2 176.7(2)
N3 Ir Cl2 87.46(15)
N2 Ir Cl2 87.81(16)
N1 Ir Cl2 96.64(17)
Cl1 Ir Cl2 90.30(6)
C11 N1 C7 119.6(6)
C11 N1 Ir 124.8(5)
C7 N1 Ir 115.4(5)
C12 N2 C16 118.8(6)
C12 N2 Ir 124.6(4)
C16 N2 Ir 116.5(4)
C21 N3 C17 119.1(5)
C21 N3 Ir 124.7(4)
C17 N3 Ir 116.2(4)
C2 C1 C6 117.0(6)
C2 C1 Ir 128.2(5)
C6 C1 Ir 114.7(5)
C3 C2 C1 122.1(7)
C2 C3 C4 120.1(8)
C3 C4 C5 120.1(8)
C4 C5 C6 118.7(7)
C1 C6 C5 121.9(7)
C1 C6 C7 116.0(6)
C5 C6 C7 122.1(7)
N1 C7 C8 119.4(7)
N1 C7 C6 113.2(6)
C8 C7 C6 127.4(7)
C9 C8 C7 120.1(8)
C8 C9 C10 119.7(8)
C11 C10 C9 118.7(8)
N1 C11 C10 122.4(8)
N2 C12 C13 121.5(6)
C12 C13 C14 121.4(6)
C15 C14 C13 116.0(6)
C15 C14 C22 121.5(6)
C13 C14 C22 122.5(6)
C16 C15 C14 121.0(6)
N2 C16 C15 121.2(6)
N2 C16 C17 113.3(5)
C15 C16 C17 125.3(6)
N3 C17 C18 120.5(6)
N3 C17 C16 114.4(5)
C18 C17 C16 125.1(6)
C19 C18 C17 120.7(6)
C20 C19 C18 116.6(6)
C20 C19 C26 121.0(6)
C18 C19 C26 122.4(6)
C21 C20 C19 121.4(6)
N3 C21 C20 121.7(6)
C14 C22 C24 108.7(6)
C14 C22 C25 109.7(7)
C24 C22 C25 109.9(8)
C14 C22 C23 111.9(6)
C24 C22 C23 108.2(7)
C25 C22 C23 108.5(7)
C27' C26 C28' 105.5(13)
C27' C26 C27 19.1(18)
C28' C26 C27 124.1(19)
C27' C26 C19 112.4(10)
C28' C26 C19 108.8(12)
C27 C26 C19 106.2(18)
C27' C26 C29 128.8(14)
C28' C26 C29 67.7(15)
C27 C26 C29 127(2)
C19 C26 C29 117.8(9)
C27' C26 C29' 110.0(12)
C28' C26 C29' 111.2(12)
C27 C26 C29' 96.5(19)
C19 C26 C29' 108.9(8)
C29 C26 C29' 43.9(14)
C27' C26 C28 91(2)
C28' C26 C28 21(2)
C27 C26 C28 110(3)
C19 C26 C28 102(2)
C29 C26 C28 89(2)
C29' C26 C28 131(2)
Cl3 C30 Cl4 111.1(6)
Cl3 C30 Cl5 113.4(8)
Cl4 C30 Cl5 108.7(6)
Cl6 C31 Cl8' 128.0(11)
Cl6 C31 Cl7 110.3(8)
Cl8' C31 Cl7 120.3(10)
Cl6 C31 Cl8 107.6(8)
Cl8' C31 Cl8 47.7(7)
Cl7 C31 Cl8 107.1(8)

loop_
_geom_bond_atom_site_label_1
_geom_bond_atom_site_label_2
_geom_bond_distance
Ir C1 1.998(7)
Ir N3 2.010(5)
Ir N2 2.027(5)
Ir N1 2.049(5)
Ir Cl1 2.3564(16)
Ir Cl2 2.4896(17)
N1 C11 1.333(9)
N1 C7 1.375(8)
N2 C12 1.338(8)
N2 C16 1.354(8)
N3 C21 1.337(8)
N3 C17 1.361(8)
C1 C2 1.388(10)
C1 C6 1.398(9)
C2 C3 1.377(10)
C3 C4 1.382(12)
C4 C5 1.389(12)
C5 C6 1.402(10)
C6 C7 1.458(10)
C7 C8 1.390(10)
C8 C9 1.357(13)
C9 C10 1.389(13)
C10 C11 1.362(10)
C12 C13 1.367(9)
C13 C14 1.393(9)
C14 C15 1.385(9)
C14 C22 1.518(9)
C15 C16 1.377(9)
C16 C17 1.478(8)
C17 C18 1.391(9)
C18 C19 1.386(9)
C19 C20 1.383(9)
C19 C26 1.532(9)
C20 C21 1.366(9)
C22 C24 1.532(11)
C22 C25 1.538(11)
C22 C23 1.539(10)
C26 C27' 1.518(9)
C26 C28' 1.526(9)
C26 C27 1.531(10)
C26 C29 1.534(10)
C26 C29' 1.545(9)
C26 C28 1.546(10)
C30 Cl3 1.718(11)
C30 Cl4 1.720(12)
C30 Cl5 1.724(13)
C31 Cl6 1.667(14)
C31 Cl8' 1.696(9)
C31 Cl7 1.708(14)
C31 Cl8 1.735(9)
